data_2238554
loop_
_publ_author_name
'Bian, Huanyu'
'Yang, Liangru'
'Yuan, Jinwei'
'Mao, Pu'
'Xiao, Yongmei'

_publ_section_title
;
 1,1'-Methylenebis[3-(2,6-diisopropylphenyl)-3,4,5,6-tetrahydropyrimidin-1-ium]
 dibromide ethanol monosolvate monohydrate
;
_journal_coeditor_code SU2619
_journal_issue 9
_journal_name_full 'Acta Crystallographica Section E'
_journal_page_first o1377
_journal_page_last o1378
_journal_paper_doi 10.1107/S1600536813021004
_journal_volume 69
_journal_year 2013
_chemical_formula_iupac 'C33 H50 N4 2+, 2Br -, C2 H6 O, H2 O'
_chemical_formula_moiety 'C33 H50 N4 2+, 2(Br -), C2 H6 O, H2 O'
_chemical_formula_sum 'C35 H58 Br2 N4 O2'
_chemical_formula_weight 726.67
_chemical_name_systematic
;
1,1'-Methylenebis[3-(2,6-diisopropylphenyl)-3,4,5,6-tetrahydropyrimidin-1-ium]
dibromide ethanol monosolvate monohydrate
;
_space_group_crystal_system monoclinic
_space_group_IT_number 14
_space_group_name_Hall '-P 2ybc'
_space_group_name_H-M_alt 'P 1 21/c 1'
_symmetry_space_group_name_Hall '-P 2ybc'
_symmetry_space_group_name_H-M 'P 1 21/c 1'
_atom_sites_solution_hydrogens geom
_atom_sites_solution_primary direct
_atom_sites_solution_secondary difmap
_audit_creation_method
;
  Olex2 1.1
  (compiled 2011.02.15 svn.r1672, GUI svn.r3494)
;
_cell_angle_alpha 90.00
_cell_angle_beta 91.361(2)
_cell_angle_gamma 90.00
_cell_formula_units_Z 4
_cell_length_a 13.6267(4)
_cell_length_b 10.3769(2)
_cell_length_c 26.9387(6)
_cell_measurement_reflns_used 5778
_cell_measurement_temperature 291.15
_cell_measurement_theta_max 26.3150
_cell_measurement_theta_min 2.9846
_cell_volume 3808.14(16)
_computing_cell_refinement
;
CrysAlis PRO (Agilent, 2011)
;
_computing_data_collection
;
CrysAlis PRO (Agilent, 2011)
;
_computing_data_reduction
;
CrysAlis PRO (Agilent, 2011)
;
_computing_molecular_graphics
;
OLEX2 (Dolomanov <i>et al.</i>, 2009)
;
_computing_publication_material
;
OLEX2 (Dolomanov <i>et al.</i>, 2009)
;
_computing_structure_refinement 'SHELXL97 (Sheldrick, 2008)'
_computing_structure_solution 'SHELXS97 (Sheldrick, 2008)'
_diffrn_ambient_temperature 291.15
_diffrn_detector_area_resol_mean 16.2312
_diffrn_measured_fraction_theta_full 0.999
_diffrn_measured_fraction_theta_max 0.999
_diffrn_measurement_device_type 'Agilent Xcalibur (Eos, Gemini)'
_diffrn_measurement_method '\w scans'
_diffrn_radiation_monochromator graphite
_diffrn_radiation_type 'Mo K\a'
_diffrn_radiation_wavelength 0.7107
_diffrn_reflns_av_R_equivalents 0.0368
_diffrn_reflns_limit_h_max 16
_diffrn_reflns_limit_h_min -17
_diffrn_reflns_limit_k_max 12
_diffrn_reflns_limit_k_min -11
_diffrn_reflns_limit_l_max 33
_diffrn_reflns_limit_l_min -33
_diffrn_reflns_number 20153
_diffrn_reflns_theta_full 26.37
_diffrn_reflns_theta_max 26.37
_diffrn_reflns_theta_min 2.99
_exptl_absorpt_coefficient_mu 2.162
_exptl_absorpt_correction_T_max 1.00000
_exptl_absorpt_correction_T_min 0.82511
_exptl_absorpt_correction_type multi-scan
_exptl_absorpt_process_details
;
(CrysAlis PRO; Agilent, 2011)
;
_exptl_crystal_colour colourless
_exptl_crystal_density_diffrn 1.267
_exptl_crystal_density_method 'not measured'
_exptl_crystal_description prismatic
_exptl_crystal_F_000 1528
_exptl_crystal_size_max 0.40
_exptl_crystal_size_mid 0.35
_exptl_crystal_size_min 0.30
_refine_diff_density_max 0.529
_refine_diff_density_min -0.404
_refine_ls_extinction_method none
_refine_ls_goodness_of_fit_ref 1.029
_refine_ls_hydrogen_treatment mixed
_refine_ls_matrix_type full
_refine_ls_number_parameters 406
_refine_ls_number_reflns 7763
_refine_ls_number_restraints 2
_refine_ls_restrained_S_all 1.029
_refine_ls_R_factor_all 0.0797
_refine_ls_R_factor_gt 0.0468
_refine_ls_shift/su_max 0.001
_refine_ls_shift/su_mean 0.000
_refine_ls_structure_factor_coef Fsqd
_refine_ls_weighting_details 'calc w=1/[\s^2^(Fo^2^)+(0.0353P)^2^+1.5781P] where P=(Fo^2^+2Fc^2^)/3'
_refine_ls_weighting_scheme calc
_refine_ls_wR_factor_gt 0.0889
_refine_ls_wR_factor_ref 0.1004
_reflns_number_gt 5411
_reflns_number_total 7763
_reflns_threshold_expression I>2sigma(I)
_cod_data_source_file su2619.cif
_cod_data_source_block I
_cod_original_cell_volume 3808.13(16)
_cod_database_code 2238554
_cod_database_fobs_code 2238554

loop_
_space_group_symop_id
_space_group_symop_operation_xyz
1 'x, y, z'
2 '-x, y+1/2, -z+1/2'
3 '-x, -y, -z'
4 'x, -y-1/2, z-1/2'

loop_
_atom_site_type_symbol
_atom_site_label
_atom_site_fract_x
_atom_site_fract_y
_atom_site_fract_z
_atom_site_U_iso_or_equiv
_atom_site_adp_type
_atom_site_calc_flag
_atom_site_refinement_flags
_atom_site_occupancy
_atom_site_symmetry_multiplicity
Br Br1 -0.00021(3) 0.39577(3) 0.739687(12) 0.05244(12) Uani d . 1 1
Br Br2 0.15358(3) 0.69268(4) 0.506573(13) 0.06818(14) Uani d . 1 1
O O1 0.3004(2) 0.4779(3) 0.55638(12) 0.0927(9) Uani d . 1 1
H H1 0.2678 0.5316 0.5409 0.139 Uiso calc R 1 1
O O2 0.1471(3) 0.6392(4) 0.77111(16) 0.1121(12) Uani d D 1 1
N N1 -0.11949(16) 0.62173(19) 0.62054(8) 0.0300(5) Uani d . 1 1
N N2 0.01884(16) 0.50715(19) 0.59859(7) 0.0278(5) Uani d . 1 1
N N3 0.08481(16) 0.29232(19) 0.60165(8) 0.0288(5) Uani d . 1 1
N N4 0.20292(16) 0.17986(19) 0.64720(8) 0.0314(5) Uani d . 1 1
C C1 -0.0641(2) 0.6922(3) 0.65980(10) 0.0350(7) Uani d . 1 1
H H1A -0.0663 0.6448 0.6908 0.042 Uiso calc R 1 1
H H1B -0.0936 0.7762 0.6649 0.042 Uiso calc R 1 1
C C2 0.0408(2) 0.7081(2) 0.64459(10) 0.0371(7) Uani d . 1 1
H H2C 0.0786 0.7485 0.6713 0.045 Uiso calc R 1 1
H H2D 0.0434 0.7636 0.6157 0.045 Uiso calc R 1 1
C C3 0.0852(2) 0.5776(2) 0.63261(10) 0.0340(6) Uani d . 1 1
H H3A 0.1483 0.5895 0.6174 0.041 Uiso calc R 1 1
H H3B 0.0954 0.5286 0.6629 0.041 Uiso calc R 1 1
C C4 -0.0745(2) 0.5337(2) 0.59437(9) 0.0297(6) Uani d . 1 1
H H4 -0.1119 0.4872 0.5713 0.036 Uiso calc R 1 1
C C5 0.0609(2) 0.4029(2) 0.56977(9) 0.0313(6) Uani d . 1 1
H H5A 0.1199 0.4330 0.5540 0.038 Uiso calc R 1 1
H H5B 0.0144 0.3766 0.5439 0.038 Uiso calc R 1 1
C C6 0.0022(2) 0.2149(3) 0.61961(11) 0.0388(7) Uani d . 1 1
H H6A -0.0466 0.2039 0.5932 0.047 Uiso calc R 1 1
H H6B -0.0284 0.2590 0.6470 0.047 Uiso calc R 1 1
C C7 0.0398(2) 0.0843(3) 0.63669(12) 0.0422(7) Uani d . 1 1
H H7A -0.0118 0.0384 0.6534 0.051 Uiso calc R 1 1
H H7B 0.0588 0.0338 0.6082 0.051 Uiso calc R 1 1
C C8 0.1273(2) 0.1014(3) 0.67170(11) 0.0404(7) Uani d . 1 1
H H8A 0.1070 0.1438 0.7018 0.049 Uiso calc R 1 1
H H8B 0.1543 0.0178 0.6806 0.049 Uiso calc R 1 1
C C9 0.1756(2) 0.2702(2) 0.61571(9) 0.0296(6) Uani d . 1 1
H H9 0.2242 0.3220 0.6025 0.036 Uiso calc R 1 1
C C10 0.3050(2) 0.1641(3) 0.66192(10) 0.0347(7) Uani d . 1 1
C C11 0.3474(2) 0.2525(3) 0.69526(11) 0.0392(7) Uani d . 1 1
C C12 0.4457(2) 0.2335(3) 0.70865(12) 0.0499(8) Uani d . 1 1
H H12 0.4765 0.2908 0.7305 0.060 Uiso calc R 1 1
C C13 0.4980(3) 0.1318(3) 0.69028(13) 0.0566(9) Uani d . 1 1
H H13 0.5637 0.1215 0.6996 0.068 Uiso calc R 1 1
C C14 0.4540(2) 0.0454(3) 0.65826(13) 0.0523(8) Uani d . 1 1
H H14 0.4903 -0.0237 0.6465 0.063 Uiso calc R 1 1
C C15 0.3567(2) 0.0587(3) 0.64302(11) 0.0408(7) Uani d . 1 1
C C16 0.3111(2) -0.0400(3) 0.60767(12) 0.0514(8) Uani d . 1 1
H H16 0.2449 -0.0105 0.5984 0.062 Uiso calc R 1 1
C C17 0.3022(3) -0.1712(3) 0.63334(15) 0.0695(11) Uani d . 1 1
H H17A 0.2725 -0.2320 0.6107 0.104 Uiso calc R 1 1
H H17B 0.2622 -0.1627 0.6620 0.104 Uiso calc R 1 1
H H17C 0.3663 -0.2012 0.6434 0.104 Uiso calc R 1 1
C C18 0.3695(3) -0.0539(4) 0.56023(13) 0.0683(10) Uani d . 1 1
H H18A 0.4334 -0.0879 0.5683 0.103 Uiso calc R 1 1
H H18B 0.3760 0.0289 0.5448 0.103 Uiso calc R 1 1
H H18C 0.3356 -0.1115 0.5378 0.103 Uiso calc R 1 1
C C19 0.2922(2) 0.3655(3) 0.71713(11) 0.0430(7) Uani d . 1 1
H H19 0.2232 0.3582 0.7064 0.052 Uiso calc R 1 1
C C20 0.2963(3) 0.3628(3) 0.77382(12) 0.0651(10) Uani d . 1 1
H H20A 0.2691 0.2831 0.7853 0.098 Uiso calc R 1 1
H H20B 0.2591 0.4336 0.7865 0.098 Uiso calc R 1 1
H H20C 0.3633 0.3699 0.7853 0.098 Uiso calc R 1 1
C C21 0.3311(3) 0.4933(3) 0.69788(13) 0.0615(10) Uani d . 1 1
H H21A 0.3985 0.5033 0.7083 0.092 Uiso calc R 1 1
H H21B 0.2930 0.5628 0.7109 0.092 Uiso calc R 1 1
H H21C 0.3263 0.4943 0.6623 0.092 Uiso calc R 1 1
C C22 -0.2241(2) 0.6421(3) 0.61480(10) 0.0348(7) Uani d . 1 1
C C23 -0.2563(2) 0.7541(3) 0.59017(11) 0.0419(7) Uani d . 1 1
C C24 -0.3565(3) 0.7721(3) 0.58588(13) 0.0589(9) Uani d . 1 1
H H24 -0.3806 0.8453 0.5698 0.071 Uiso calc R 1 1
C C25 -0.4211(3) 0.6851(4) 0.60466(15) 0.0653(10) Uani d . 1 1
H H25 -0.4883 0.6989 0.6006 0.078 Uiso calc R 1 1
C C26 -0.3876(2) 0.5773(3) 0.62942(13) 0.0566(9) Uani d . 1 1
H H26 -0.4326 0.5195 0.6422 0.068 Uiso calc R 1 1
C C27 -0.2878(2) 0.5531(3) 0.63568(11) 0.0413(7) Uani d . 1 1
C C28 -0.2532(2) 0.4340(3) 0.66426(11) 0.0464(8) Uani d . 1 1
H H28 -0.1815 0.4383 0.6678 0.056 Uiso calc R 1 1
C C29 -0.2952(3) 0.4302(4) 0.71605(13) 0.0721(11) Uani d . 1 1
H H29A -0.3654 0.4246 0.7135 0.108 Uiso calc R 1 1
H H29B -0.2768 0.5072 0.7337 0.108 Uiso calc R 1 1
H H29C -0.2698 0.3564 0.7336 0.108 Uiso calc R 1 1
C C30 -0.2795(3) 0.3113(3) 0.63574(14) 0.0677(11) Uani d . 1 1
H H30A -0.3495 0.3055 0.6314 0.101 Uiso calc R 1 1
H H30B -0.2559 0.2377 0.6540 0.101 Uiso calc R 1 1
H H30C -0.2498 0.3133 0.6038 0.101 Uiso calc R 1 1
C C31 -0.1854(3) 0.8498(3) 0.56818(12) 0.0502(8) Uani d . 1 1
H H31 -0.1210 0.8351 0.5841 0.060 Uiso calc R 1 1
C C32 -0.2133(3) 0.9887(3) 0.57786(16) 0.0871(14) Uani d . 1 1
H H32A -0.1667 1.0449 0.5627 0.131 Uiso calc R 1 1
H H32B -0.2133 1.0040 0.6130 0.131 Uiso calc R 1 1
H H32C -0.2776 1.0052 0.5640 0.131 Uiso calc R 1 1
C C33 -0.1749(4) 0.8245(4) 0.51276(15) 0.0951(15) Uani d . 1 1
H H33A -0.1561 0.7364 0.5077 0.143 Uiso calc R 1 1
H H33B -0.1256 0.8805 0.4998 0.143 Uiso calc R 1 1
H H33C -0.2365 0.8407 0.4958 0.143 Uiso calc R 1 1
C C34 0.3869(3) 0.4560(5) 0.53238(17) 0.0906(14) Uani d . 1 1
H H34A 0.4293 0.5306 0.5364 0.109 Uiso calc R 1 1
H H34B 0.3730 0.4445 0.4972 0.109 Uiso calc R 1 1
C C35 0.4385(4) 0.3408(5) 0.55190(18) 0.1017(16) Uani d . 1 1
H H35A 0.4931 0.3214 0.5313 0.153 Uiso calc R 1 1
H H35B 0.3941 0.2690 0.5518 0.153 Uiso calc R 1 1
H H35C 0.4617 0.3572 0.5852 0.153 Uiso calc R 1 1
H H2A 0.112(7) 0.567(7) 0.761(4) 0.38(7) Uiso d D 1 1
H H2B 0.105(4) 0.709(4) 0.772(2) 0.16(2) Uiso d D 1 1

loop_
_atom_site_aniso_label
_atom_site_aniso_U_11
_atom_site_aniso_U_22
_atom_site_aniso_U_33
_atom_site_aniso_U_12
_atom_site_aniso_U_13
_atom_site_aniso_U_23
Br1 0.0687(3) 0.04436(19) 0.04453(19) 0.00286(16) 0.00722(16) 0.00699(14)
Br2 0.0827(3) 0.0748(3) 0.0463(2) -0.0282(2) -0.01361(19) 0.01094(17)
O1 0.074(2) 0.109(2) 0.096(2) 0.0035(17) 0.0389(18) 0.0350(17)
O2 0.092(3) 0.087(2) 0.158(3) 0.014(2) -0.008(2) -0.031(2)
N1 0.0276(13) 0.0288(12) 0.0336(12) 0.0041(10) 0.0011(10) -0.0034(9)
N2 0.0264(13) 0.0276(11) 0.0296(11) 0.0009(10) 0.0028(9) -0.0006(9)
N3 0.0259(13) 0.0287(11) 0.0319(12) 0.0018(10) 0.0015(10) 0.0008(9)
N4 0.0288(14) 0.0286(12) 0.0367(13) 0.0006(10) 0.0018(10) 0.0047(10)
C1 0.0376(18) 0.0340(15) 0.0333(15) -0.0006(13) 0.0009(12) -0.0060(12)
C2 0.0390(18) 0.0334(15) 0.0390(16) -0.0062(13) 0.0005(13) -0.0070(12)
C3 0.0285(16) 0.0408(16) 0.0326(14) -0.0026(13) -0.0007(12) 0.0011(12)
C4 0.0321(17) 0.0278(14) 0.0292(14) -0.0001(13) -0.0003(12) 0.0019(11)
C5 0.0342(16) 0.0327(14) 0.0270(14) 0.0053(13) 0.0038(12) 0.0007(11)
C6 0.0272(17) 0.0403(16) 0.0488(18) -0.0052(13) 0.0017(13) 0.0033(13)
C7 0.0360(18) 0.0333(16) 0.0574(19) -0.0053(14) 0.0015(15) 0.0080(13)
C8 0.0361(18) 0.0373(15) 0.0480(17) -0.0010(14) 0.0045(14) 0.0119(13)
C9 0.0303(17) 0.0264(14) 0.0325(14) 0.0001(12) 0.0069(12) -0.0022(11)
C10 0.0275(16) 0.0352(15) 0.0414(16) -0.0001(13) -0.0019(13) 0.0093(12)
C11 0.0348(18) 0.0391(16) 0.0437(17) -0.0030(14) -0.0010(14) 0.0094(13)
C12 0.043(2) 0.0499(19) 0.057(2) -0.0084(17) -0.0092(16) 0.0024(15)
C13 0.0298(19) 0.060(2) 0.079(3) 0.0037(17) -0.0086(17) 0.0130(18)
C14 0.036(2) 0.0485(19) 0.072(2) 0.0095(16) -0.0011(17) 0.0019(17)
C15 0.0340(18) 0.0368(16) 0.0517(18) 0.0053(14) 0.0012(14) 0.0052(13)
C16 0.040(2) 0.0454(18) 0.069(2) 0.0103(16) -0.0023(17) -0.0065(16)
C17 0.070(3) 0.050(2) 0.089(3) -0.0072(19) 0.010(2) -0.0083(19)
C18 0.074(3) 0.066(2) 0.065(2) 0.013(2) 0.004(2) -0.0034(19)
C19 0.0421(19) 0.0441(17) 0.0426(18) -0.0052(15) -0.0012(14) -0.0012(13)
C20 0.080(3) 0.067(2) 0.049(2) 0.003(2) 0.0071(19) 0.0005(17)
C21 0.077(3) 0.0452(19) 0.062(2) -0.0038(19) 0.0043(19) 0.0010(16)
C22 0.0320(17) 0.0333(15) 0.0389(16) 0.0067(13) -0.0016(13) -0.0103(12)
C23 0.045(2) 0.0382(16) 0.0427(17) 0.0098(15) -0.0017(14) -0.0107(13)
C24 0.051(2) 0.052(2) 0.073(2) 0.0231(19) -0.0071(19) -0.0043(17)
C25 0.031(2) 0.073(3) 0.092(3) 0.0170(19) -0.0035(19) -0.014(2)
C26 0.034(2) 0.057(2) 0.079(2) 0.0004(17) 0.0082(17) -0.0083(18)
C27 0.0316(18) 0.0418(16) 0.0505(18) 0.0033(14) 0.0016(14) -0.0108(14)
C28 0.0377(19) 0.0449(17) 0.057(2) -0.0037(15) 0.0092(15) 0.0022(15)
C29 0.075(3) 0.077(3) 0.065(2) -0.002(2) 0.012(2) 0.0046(19)
C30 0.078(3) 0.049(2) 0.077(3) 0.0000(19) 0.012(2) -0.0043(18)
C31 0.059(2) 0.0399(17) 0.052(2) 0.0096(16) -0.0053(17) 0.0034(14)
C32 0.116(4) 0.045(2) 0.101(3) 0.000(2) 0.001(3) -0.002(2)
C33 0.134(5) 0.091(3) 0.062(3) -0.013(3) 0.027(3) -0.007(2)
C34 0.078(3) 0.099(3) 0.096(3) -0.014(3) 0.030(3) 0.014(3)
C35 0.080(4) 0.109(4) 0.117(4) -0.003(3) 0.024(3) 0.016(3)

loop_
_atom_type_symbol
_atom_type_description
_atom_type_scat_dispersion_real
_atom_type_scat_dispersion_imag
_atom_type_scat_source
C C 0.0033 0.0016 'International Tables Vol C Tables 4.2.6.8 and 6.1.1.4'
H H 0.0000 0.0000 'International Tables Vol C Tables 4.2.6.8 and 6.1.1.4'
N N 0.0061 0.0033 'International Tables Vol C Tables 4.2.6.8 and 6.1.1.4'
Br Br -0.2901 2.4595 'International Tables Vol C Tables 4.2.6.8 and 6.1.1.4'
O O 0.0106 0.0060 'International Tables Vol C Tables 4.2.6.8 and 6.1.1.4'

loop_
_geom_angle_atom_site_label_1
_geom_angle_atom_site_label_2
_geom_angle_atom_site_label_3
_geom_angle
C34 O1 H1 109.5
H2A O2 H2B 109(8)
C4 N1 C1 119.4(2)
C4 N1 C22 121.0(2)
C22 N1 C1 119.3(2)
C4 N2 C3 122.3(2)
C4 N2 C5 120.4(2)
C5 N2 C3 117.3(2)
C5 N3 C6 117.3(2)
C9 N3 C5 120.3(2)
C9 N3 C6 122.3(2)
C9 N4 C8 119.4(2)
C9 N4 C10 120.9(2)
C10 N4 C8 119.4(2)
N1 C1 H1A 109.8
N1 C1 H1B 109.8
N1 C1 C2 109.3(2)
H1A C1 H1B 108.3
C2 C1 H1A 109.8
C2 C1 H1B 109.8
C1 C2 H2C 109.6
C1 C2 H2D 109.6
C1 C2 C3 110.2(2)
H2C C2 H2D 108.1
C3 C2 H2C 109.6
C3 C2 H2D 109.6
N2 C3 C2 109.5(2)
N2 C3 H3A 109.8
N2 C3 H3B 109.8
C2 C3 H3A 109.8
C2 C3 H3B 109.8
H3A C3 H3B 108.2
N1 C4 H4 117.7
N2 C4 N1 124.5(3)
N2 C4 H4 117.7
N2 C5 N3 110.73(19)
N2 C5 H5A 109.5
N2 C5 H5B 109.5
N3 C5 H5A 109.5
N3 C5 H5B 109.5
H5A C5 H5B 108.1
N3 C6 H6A 109.8
N3 C6 H6B 109.8
N3 C6 C7 109.3(2)
H6A C6 H6B 108.3
C7 C6 H6A 109.8
C7 C6 H6B 109.8
C6 C7 H7A 109.7
C6 C7 H7B 109.7
H7A C7 H7B 108.2
C8 C7 C6 109.9(2)
C8 C7 H7A 109.7
C8 C7 H7B 109.7
N4 C8 C7 109.4(2)
N4 C8 H8A 109.8
N4 C8 H8B 109.8
C7 C8 H8A 109.8
C7 C8 H8B 109.8
H8A C8 H8B 108.2
N3 C9 N4 124.5(2)
N3 C9 H9 117.8
N4 C9 H9 117.8
C11 C10 N4 118.8(2)
C11 C10 C15 122.7(3)
C15 C10 N4 118.5(3)
C10 C11 C19 123.7(3)
C12 C11 C10 116.9(3)
C12 C11 C19 119.4(3)
C11 C12 H12 119.3
C13 C12 C11 121.4(3)
C13 C12 H12 119.3
C12 C13 H13 119.8
C12 C13 C14 120.4(3)
C14 C13 H13 119.8
C13 C14 H14 119.3
C13 C14 C15 121.5(3)
C15 C14 H14 119.3
C10 C15 C16 123.4(3)
C14 C15 C10 117.1(3)
C14 C15 C16 119.5(3)
C15 C16 H16 108.1
C15 C16 C17 110.5(3)
C15 C16 C18 112.0(3)
C17 C16 H16 108.1
C18 C16 H16 108.1
C18 C16 C17 110.0(3)
C16 C17 H17A 109.5
C16 C17 H17B 109.5
C16 C17 H17C 109.5
H17A C17 H17B 109.5
H17A C17 H17C 109.5
H17B C17 H17C 109.5
C16 C18 H18A 109.5
C16 C18 H18B 109.5
C16 C18 H18C 109.5
H18A C18 H18B 109.5
H18A C18 H18C 109.5
H18B C18 H18C 109.5
C11 C19 H19 107.8
C11 C19 C20 111.5(3)
C11 C19 C21 111.1(3)
C20 C19 H19 107.8
C21 C19 H19 107.8
C21 C19 C20 110.6(3)
C19 C20 H20A 109.5
C19 C20 H20B 109.5
C19 C20 H20C 109.5
H20A C20 H20B 109.5
H20A C20 H20C 109.5
H20B C20 H20C 109.5
C19 C21 H21A 109.5
C19 C21 H21B 109.5
C19 C21 H21C 109.5
H21A C21 H21B 109.5
H21A C21 H21C 109.5
H21B C21 H21C 109.5
C23 C22 N1 117.9(3)
C27 C22 N1 118.8(2)
C27 C22 C23 123.3(3)
C22 C23 C31 122.2(3)
C24 C23 C22 116.7(3)
C24 C23 C31 121.1(3)
C23 C24 H24 119.2
C25 C24 C23 121.6(3)
C25 C24 H24 119.2
C24 C25 H25 119.7
C24 C25 C26 120.5(3)
C26 C25 H25 119.7
C25 C26 H26 119.4
C25 C26 C27 121.3(3)
C27 C26 H26 119.4
C22 C27 C28 123.5(3)
C26 C27 C22 116.6(3)
C26 C27 C28 119.9(3)
C27 C28 H28 107.9
C27 C28 C30 110.9(3)
C29 C28 C27 111.4(3)
C29 C28 H28 107.9
C29 C28 C30 110.6(3)
C30 C28 H28 107.9
C28 C29 H29A 109.5
C28 C29 H29B 109.5
C28 C29 H29C 109.5
H29A C29 H29B 109.5
H29A C29 H29C 109.5
H29B C29 H29C 109.5
C28 C30 H30A 109.5
C28 C30 H30B 109.5
C28 C30 H30C 109.5
H30A C30 H30B 109.5
H30A C30 H30C 109.5
H30B C30 H30C 109.5
C23 C31 H31 107.4
C23 C31 C33 110.2(3)
C32 C31 C23 113.0(3)
C32 C31 H31 107.4
C32 C31 C33 111.2(3)
C33 C31 H31 107.4
C31 C32 H32A 109.5
C31 C32 H32B 109.5
C31 C32 H32C 109.5
H32A C32 H32B 109.5
H32A C32 H32C 109.5
H32B C32 H32C 109.5
C31 C33 H33A 109.5
C31 C33 H33B 109.5
C31 C33 H33C 109.5
H33A C33 H33B 109.5
H33A C33 H33C 109.5
H33B C33 H33C 109.5
O1 C34 H34A 109.2
O1 C34 H34B 109.2
O1 C34 C35 111.9(4)
H34A C34 H34B 107.9
C35 C34 H34A 109.2
C35 C34 H34B 109.2
C34 C35 H35A 109.5
C34 C35 H35B 109.5
C34 C35 H35C 109.5
H35A C35 H35B 109.5
H35A C35 H35C 109.5
H35B C35 H35C 109.5

loop_
_geom_bond_atom_site_label_1
_geom_bond_atom_site_label_2
_geom_bond_distance
O1 H1 0.8200
O1 C34 1.376(5)
O2 H2A 0.92(2)
O2 H2B 0.928(19)
N1 C1 1.478(3)
N1 C4 1.314(3)
N1 C22 1.446(3)
N2 C3 1.467(3)
N2 C4 1.304(3)
N2 C5 1.457(3)
N3 C5 1.465(3)
N3 C6 1.474(3)
N3 C9 1.305(3)
N4 C8 1.481(3)
N4 C9 1.312(3)
N4 C10 1.446(3)
C1 H1A 0.9700
C1 H1B 0.9700
C1 C2 1.506(4)
C2 H2C 0.9700
C2 H2D 0.9700
C2 C3 1.521(4)
C3 H3A 0.9700
C3 H3B 0.9700
C4 H4 0.9300
C5 H5A 0.9700
C5 H5B 0.9700
C6 H6A 0.9700
C6 H6B 0.9700
C6 C7 1.517(4)
C7 H7A 0.9700
C7 H7B 0.9700
C7 C8 1.512(4)
C8 H8A 0.9700
C8 H8B 0.9700
C9 H9 0.9300
C10 C11 1.399(4)
C10 C15 1.404(4)
C11 C12 1.393(4)
C11 C19 1.519(4)
C12 H12 0.9300
C12 C13 1.372(4)
C13 H13 0.9300
C13 C14 1.373(5)
C14 H14 0.9300
C14 C15 1.385(4)
C15 C16 1.521(4)
C16 H16 0.9800
C16 C17 1.534(4)
C16 C18 1.528(4)
C17 H17A 0.9600
C17 H17B 0.9600
C17 H17C 0.9600
C18 H18A 0.9600
C18 H18B 0.9600
C18 H18C 0.9600
C19 H19 0.9800
C19 C20 1.527(4)
C19 C21 1.523(4)
C20 H20A 0.9600
C20 H20B 0.9600
C20 H20C 0.9600
C21 H21A 0.9600
C21 H21B 0.9600
C21 H21C 0.9600
C22 C23 1.403(4)
C22 C27 1.395(4)
C23 C24 1.381(4)
C23 C31 1.516(4)
C24 H24 0.9300
C24 C25 1.367(5)
C25 H25 0.9300
C25 C26 1.374(5)
C26 H26 0.9300
C26 C27 1.389(4)
C27 C28 1.525(4)
C28 H28 0.9800
C28 C29 1.521(4)
C28 C30 1.526(4)
C29 H29A 0.9600
C29 H29B 0.9600
C29 H29C 0.9600
C30 H30A 0.9600
C30 H30B 0.9600
C30 H30C 0.9600
C31 H31 0.9800
C31 C32 1.515(4)
C31 C33 1.526(5)
C32 H32A 0.9600
C32 H32B 0.9600
C32 H32C 0.9600
C33 H33A 0.9600
C33 H33B 0.9600
C33 H33C 0.9600
C34 H34A 0.9700
C34 H34B 0.9700
C34 C35 1.477(6)
C35 H35A 0.9600
C35 H35B 0.9600
C35 H35C 0.9600

loop_
_geom_hbond_atom_site_label_D
_geom_hbond_atom_site_label_H
_geom_hbond_atom_site_label_A
_geom_hbond_site_symmetry_A
_geom_hbond_distance_DH
_geom_hbond_distance_HA
_geom_hbond_distance_DA
_geom_hbond_angle_DHA
O2 H2A Br1 . 0.92(2) 2.41(3) 3.324(4) 172(10)
O2 H2B Br1 2_556 0.93(2) 2.42(2) 3.339(4) 170(5)
O1 H1 Br2 . 0.82 2.45 3.262(3) 170.7
C3 H3B Br1 . 0.97 2.83 3.660(3) 144
C4 H4 Br2 3_566 0.93 2.85 3.733(2) 158
C5 H5A O1 . 0.97 2.50 3.383(4) 151
C5 H5B Br2 3_566 0.97 2.73 3.670(3) 163
C6 H6B Br1 . 0.97 2.89 3.741(3) 147
C9 H9 O1 . 0.93 2.30 3.197(4) 161

loop_
_geom_torsion_atom_site_label_1
_geom_torsion_atom_site_label_2
_geom_torsion_atom_site_label_3
_geom_torsion_atom_site_label_4
_geom_torsion
N1 C1 C2 C3 -55.0(3)
N1 C22 C23 C24 -179.0(3)
N1 C22 C23 C31 2.3(4)
N1 C22 C27 C26 179.6(3)
N1 C22 C27 C28 -0.3(4)
N3 C6 C7 C8 50.2(3)
N4 C10 C11 C12 179.7(2)
N4 C10 C11 C19 -0.1(4)
N4 C10 C15 C14 -179.2(3)
N4 C10 C15 C16 0.2(4)
C1 N1 C4 N2 -3.7(4)
C1 N1 C22 C23 78.6(3)
C1 N1 C22 C27 -98.7(3)
C1 C2 C3 N2 49.4(3)
C3 N2 C4 N1 -2.2(4)
C3 N2 C5 N3 71.5(3)
C4 N1 C1 C2 32.8(3)
C4 N1 C22 C23 -107.3(3)
C4 N1 C22 C27 75.4(3)
C4 N2 C3 C2 -21.6(3)
C4 N2 C5 N3 -107.3(3)
C5 N2 C3 C2 159.5(2)
C5 N2 C4 N1 176.6(2)
C5 N3 C6 C7 161.4(2)
C5 N3 C9 N4 174.5(2)
C6 N3 C5 N2 72.8(3)
C6 N3 C9 N4 -1.0(4)
C6 C7 C8 N4 -55.2(3)
C8 N4 C9 N3 -4.2(4)
C8 N4 C10 C11 -99.0(3)
C8 N4 C10 C15 79.5(3)
C9 N3 C5 N2 -102.8(3)
C9 N3 C6 C7 -23.1(4)
C9 N4 C8 C7 32.8(3)
C9 N4 C10 C11 75.0(3)
C9 N4 C10 C15 -106.5(3)
C10 N4 C8 C7 -153.1(2)
C10 N4 C9 N3 -178.2(2)
C10 C11 C12 C13 -0.6(4)
C10 C11 C19 C20 123.8(3)
C10 C11 C19 C21 -112.3(3)
C10 C15 C16 C17 -111.7(3)
C10 C15 C16 C18 125.3(3)
C11 C10 C15 C14 -0.9(4)
C11 C10 C15 C16 178.6(3)
C11 C12 C13 C14 -0.5(5)
C12 C11 C19 C20 -56.0(4)
C12 C11 C19 C21 67.9(4)
C12 C13 C14 C15 0.9(5)
C13 C14 C15 C10 -0.3(5)
C13 C14 C15 C16 -179.7(3)
C14 C15 C16 C17 67.7(4)
C14 C15 C16 C18 -55.3(4)
C15 C10 C11 C12 1.3(4)
C15 C10 C11 C19 -178.5(3)
C19 C11 C12 C13 179.2(3)
C22 N1 C1 C2 -153.0(2)
C22 N1 C4 N2 -177.8(2)
C22 C23 C24 C25 -0.1(5)
C22 C23 C31 C32 -137.6(3)
C22 C23 C31 C33 97.3(4)
C22 C27 C28 C29 124.2(3)
C22 C27 C28 C30 -112.2(3)
C23 C22 C27 C26 2.4(4)
C23 C22 C27 C28 -177.5(3)
C23 C24 C25 C26 1.3(6)
C24 C23 C31 C32 43.8(4)
C24 C23 C31 C33 -81.3(4)
C24 C25 C26 C27 -0.6(5)
C25 C26 C27 C22 -1.2(5)
C25 C26 C27 C28 178.8(3)
C26 C27 C28 C29 -55.7(4)
C26 C27 C28 C30 67.9(4)
C27 C22 C23 C24 -1.8(4)
C27 C22 C23 C31 179.5(3)
C31 C23 C24 C25 178.6(3)
